data_4515001
loop_
_publ_author_name
'Li, Yuan-Yuan'
'Wang, Fu-Rong'
'Li, Zi-Yan'
'Yan, Zhen-Ning'
'Niu, Yun-Yin'

_publ_section_title
;
 Assembly and Adsorption Properties of Seven Supramolecular Compounds with
 Heteromacrocycle Imidazolium.
;
_journal_issue 5
_journal_name_full 'ACS omega'
_journal_page_first 8926
_journal_page_last 8934
_journal_paper_doi 10.1021/acsomega.9b00669
_journal_volume 4
_journal_year 2019
_chemical_formula_moiety 'Ag2 I4, C18 H22 N4'
_chemical_formula_sum 'C18 H22 Ag2 I4 N4'
_chemical_formula_weight 1017.73
_space_group_crystal_system orthorhombic
_space_group_IT_number 19
_space_group_name_Hall 'P 2ac 2ab'
_space_group_name_H-M_alt 'P 21 21 21'
_symmetry_space_group_name_Hall 'P 2ac 2ab'
_symmetry_space_group_name_H-M 'P 21 21 21'
_atom_sites_solution_hydrogens geom
_atom_sites_solution_primary direct
_audit_creation_date 2017-04-06
_audit_creation_method
;
Olex2 1.2
(compiled 2017.03.28 svn.r3405 for OlexSys, GUI svn.r5335)
;
_cell_angle_alpha 90
_cell_angle_beta 90
_cell_angle_gamma 90
_cell_formula_units_Z 4
_cell_length_a 9.2253(3)
_cell_length_b 15.0663(4)
_cell_length_c 18.0574(11)
_cell_measurement_reflns_used 2899
_cell_measurement_temperature 293(2)
_cell_measurement_theta_max 25.9800
_cell_measurement_theta_min 4.1490
_cell_volume 2509.82(19)
_computing_cell_refinement
;
CrysAlisPro, Agilent Technologies,
Version 1.171.37.35 (release 13-08-2014 CrysAlis171 .NET)
(compiled Aug 13 2014,18:06:01)
;
_computing_data_collection
;
CrysAlisPro, Agilent Technologies,
Version 1.171.37.35 (release 13-08-2014 CrysAlis171 .NET)
(compiled Aug 13 2014,18:06:01)
;
_computing_data_reduction
;
CrysAlisPro, Agilent Technologies,
Version 1.171.37.35 (release 13-08-2014 CrysAlis171 .NET)
(compiled Aug 13 2014,18:06:01)
;
_computing_molecular_graphics 'Olex2 (Dolomanov et al., 2009)'
_computing_publication_material 'Olex2 (Dolomanov et al., 2009)'
_computing_structure_refinement 'ShelXL (Sheldrick, 2015)'
_computing_structure_solution 'ShelXS (Sheldrick, 2008)'
_diffrn_ambient_temperature 293(2)
_diffrn_detector 'CCD plate'
_diffrn_detector_area_resol_mean 16.2312
_diffrn_detector_type Eos
_diffrn_measured_fraction_theta_full 0.997
_diffrn_measured_fraction_theta_max 0.997
_diffrn_measurement_details
;
#__ type_ start__ end____ width___ exp.time_
  1 omega  -12.00   19.00   1.0000   20.0000
omega____ theta____ kappa____ phi______ frames
    -      -15.1755  -99.0000 -180.0000 31

#__ type_ start__ end____ width___ exp.time_
  2 omega  -82.00  -16.00   1.0000   20.0000
omega____ theta____ kappa____ phi______ frames
    -      -15.1755  -37.0000   30.0000 66

#__ type_ start__ end____ width___ exp.time_
  3 omega   22.00   77.00   1.0000   20.0000
omega____ theta____ kappa____ phi______ frames
    -       17.9098   57.0000  150.0000 55
;
_diffrn_measurement_device 'four-circle diffractometer'
_diffrn_measurement_device_type 'Xcalibur, Eos, Gemini'
_diffrn_measurement_method '\w scans'
_diffrn_orient_matrix_UB_11 0.0164908000
_diffrn_orient_matrix_UB_12 0.0239981000
_diffrn_orient_matrix_UB_13 -0.0326944000
_diffrn_orient_matrix_UB_21 0.0089869000
_diffrn_orient_matrix_UB_22 0.0392709000
_diffrn_orient_matrix_UB_23 0.0212234000
_diffrn_orient_matrix_UB_31 0.0746034000
_diffrn_orient_matrix_UB_32 -0.0100633000
_diffrn_orient_matrix_UB_33 0.0046155000
_diffrn_radiation_monochromator graphite
_diffrn_radiation_probe x-ray
_diffrn_radiation_type MoK\a
_diffrn_radiation_wavelength 0.71073
_diffrn_reflns_av_R_equivalents 0.0309
_diffrn_reflns_av_unetI/netI 0.0658
_diffrn_reflns_Laue_measured_fraction_full 0.997
_diffrn_reflns_Laue_measured_fraction_max 0.997
_diffrn_reflns_limit_h_max 7
_diffrn_reflns_limit_h_min -11
_diffrn_reflns_limit_k_max 17
_diffrn_reflns_limit_k_min -18
_diffrn_reflns_limit_l_max 10
_diffrn_reflns_limit_l_min -22
_diffrn_reflns_number 7575
_diffrn_reflns_point_group_measured_fraction_full 0.998
_diffrn_reflns_point_group_measured_fraction_max 0.998
_diffrn_reflns_theta_full 25.242
_diffrn_reflns_theta_max 26.363
_diffrn_reflns_theta_min 3.435
_diffrn_source 'Enhance (Mo) X-ray Source'
_exptl_absorpt_coefficient_mu 6.493
_exptl_absorpt_correction_T_max 1.00000
_exptl_absorpt_correction_T_min 0.79211
_exptl_absorpt_correction_type multi-scan
_exptl_absorpt_process_details
;
CrysAlisPro, Agilent Technologies,
Version 1.171.37.35 (release 13-08-2014 CrysAlis171 .NET)
(compiled Aug 13 2014,18:06:01)
Empirical absorption correction using spherical harmonics,
 implemented in SCALE3 ABSPACK scaling algorithm.
;
_exptl_crystal_colour colourless
_exptl_crystal_colour_primary colourless
_exptl_crystal_density_diffrn 2.693
_exptl_crystal_description prism
_exptl_crystal_F_000 1856
_exptl_crystal_size_max 0.11
_exptl_crystal_size_mid 0.09
_exptl_crystal_size_min 0.06
_refine_diff_density_max 0.787
_refine_diff_density_min -0.790
_refine_diff_density_rms 0.153
_refine_ls_abs_structure_details
;
 Refined as an inversion twin.
;
_refine_ls_abs_structure_Flack 0.49(5)
_refine_ls_extinction_method none
_refine_ls_goodness_of_fit_ref 0.986
_refine_ls_hydrogen_treatment constr
_refine_ls_matrix_type full
_refine_ls_number_parameters 254
_refine_ls_number_reflns 4849
_refine_ls_number_restraints 0
_refine_ls_restrained_S_all 0.986
_refine_ls_R_factor_all 0.0538
_refine_ls_R_factor_gt 0.0402
_refine_ls_shift/su_max 0.000
_refine_ls_shift/su_mean 0.000
_refine_ls_structure_factor_coef Fsqd
_refine_ls_weighting_details 'w=1/[\s^2^(Fo^2^)] where P=(Fo^2^+2Fc^2^)/3'
_refine_ls_weighting_scheme calc
_refine_ls_wR_factor_gt 0.0517
_refine_ls_wR_factor_ref 0.0556
_reflns_Friedel_coverage 0.768
_reflns_Friedel_fraction_full 0.999
_reflns_Friedel_fraction_max 1.000
_reflns_number_gt 4042
_reflns_number_total 4849
_reflns_threshold_expression 'I > 2\s(I)'
_cod_data_source_file ao9b00669_si_002.cif
_cod_data_source_block 1
_cod_original_cell_volume 2509.81(18)
_cod_database_code 4515001
_shelx_shelxl_version_number 2014/7
_chemical_oxdiff_formula C38H70N2O12Ag1
_shelx_space_group_comment
;
The symmetry employed for this shelxl refinement is uniquely defined
by the following loop, which should always be used as a source of
symmetry information in preference to the above space-group names.
They are only intended as comments.
;
_reflns_odcompleteness_completeness 99.59
_reflns_odcompleteness_iscentric 1
_reflns_odcompleteness_theta 26.32
_olex2_refinement_description
;
1. Twinned data refinement
 Scales: 0.51(6)
 0.49(6)
2. Fixed Uiso
 At 1.2 times of:
  All C(H) groups, All C(H,H) groups
3.a Secondary CH2 refined with riding coordinates:
 C7(H7a,H7b), C11(H11a,H11b), C12(H12a,H12b), C13(H13a,H13b), C14(H14a,H14b),
 C18(H18a,H18b)
3.b Aromatic/amide H refined with riding coordinates:
 C1(H1), C3(H3), C4(H4), C5(H5), C8(H8), C9(H9), C10(H10), C15(H15), C16(H16),
 C17(H17)
;
_olex2_submission_special_instructions 'No special instructions were received'

loop_
_space_group_symop_operation_xyz
'x, y, z'
'-x+1/2, -y, z+1/2'
'x+1/2, -y+1/2, -z'
'-x, y+1/2, -z+1/2'

loop_
_atom_site_label
_atom_site_type_symbol
_atom_site_fract_x
_atom_site_fract_y
_atom_site_fract_z
_atom_site_U_iso_or_equiv
_atom_site_adp_type
_atom_site_occupancy
_atom_site_site_symmetry_order
_atom_site_calc_flag
_atom_site_refinement_flags_posn
Ag1 Ag 0.70523(11) 0.34148(6) 0.34185(6) 0.0465(3) Uani 1 1 d .
Ag2 Ag 0.19675(12) 0.14558(6) 0.35273(6) 0.0480(3) Uani 1 1 d .
I1 I 0.75341(9) 0.48025(4) 0.23163(5) 0.0355(2) Uani 1 1 d .
I2 I 0.93078(9) 0.21928(5) 0.30147(5) 0.0394(2) Uani 1 1 d .
I3 I 0.67216(7) 0.39852(5) 0.49353(5) 0.0379(2) Uani 1 1 d .
I4 I 0.43141(8) 0.25691(4) 0.30483(5) 0.0314(2) Uani 1 1 d .
C1 C 0.3872(13) 0.6990(7) 0.5174(8) 0.047(4) Uani 1 1 d .
H1 H 0.4185 0.6440 0.5002 0.057 Uiso 1 1 calc R
C2 C 0.3597(14) 0.7664(7) 0.4668(7) 0.040(3) Uani 1 1 d .
C3 C 0.3194(11) 0.8496(7) 0.4919(8) 0.043(3) Uani 1 1 d .
H3 H 0.3002 0.8952 0.4586 0.051 Uiso 1 1 calc R
C4 C 0.3080(13) 0.8635(7) 0.5671(7) 0.039(3) Uani 1 1 d .
H4 H 0.2853 0.9198 0.5847 0.047 Uiso 1 1 calc R
C5 C 0.3302(14) 0.7941(7) 0.6173(8) 0.043(3) Uani 1 1 d .
H5 H 0.3184 0.8040 0.6678 0.052 Uiso 1 1 calc R
C6 C 0.3693(13) 0.7117(7) 0.5924(7) 0.033(3) Uani 1 1 d .
C7 C 0.3900(15) 0.6355(7) 0.6460(7) 0.048(4) Uani 1 1 d .
H7A H 0.4893 0.6146 0.6428 0.057 Uiso 1 1 calc R
H7B H 0.3738 0.6566 0.6960 0.057 Uiso 1 1 calc R
C8 C 0.1477(16) 0.5589(8) 0.6489(8) 0.053(4) Uani 1 1 d .
H8 H 0.0979 0.6013 0.6764 0.064 Uiso 1 1 calc R
C9 C 0.0915(15) 0.4840(8) 0.6197(8) 0.049(4) Uani 1 1 d .
H9 H -0.0038 0.4645 0.6242 0.058 Uiso 1 1 calc R
C10 C 0.3210(14) 0.4904(7) 0.5890(7) 0.040(3) Uani 1 1 d .
H10 H 0.4104 0.4769 0.5681 0.047 Uiso 1 1 calc R
C11 C 0.1879(17) 0.3610(7) 0.5381(8) 0.051(4) Uani 1 1 d .
H11A H 0.0953 0.3327 0.5475 0.061 Uiso 1 1 calc R
H11B H 0.2639 0.3200 0.5526 0.061 Uiso 1 1 calc R
C12 C 0.2016(15) 0.3815(8) 0.4562(8) 0.047(4) Uani 1 1 d .
H12A H 0.2939 0.4106 0.4479 0.057 Uiso 1 1 calc R
H12B H 0.2029 0.3259 0.4292 0.057 Uiso 1 1 calc R
C13 C 0.0827(14) 0.4395(9) 0.4244(8) 0.056(4) Uani 1 1 d .
H13A H -0.0074 0.4063 0.4246 0.068 Uiso 1 1 calc R
H13B H 0.0699 0.4907 0.4563 0.068 Uiso 1 1 calc R
C14 C 0.1118(16) 0.4709(9) 0.3476(8) 0.061(4) Uani 1 1 d .
H14A H 0.1369 0.4205 0.3166 0.074 Uiso 1 1 calc R
H14B H 0.0248 0.4978 0.3275 0.074 Uiso 1 1 calc R
C15 C 0.2174(16) 0.6204(8) 0.3647(7) 0.050(4) Uani 1 1 d .
H15 H 0.1306 0.6478 0.3774 0.060 Uiso 1 1 calc R
C16 C 0.3746(13) 0.5211(8) 0.3319(7) 0.043(3) Uani 1 1 d .
H16 H 0.4161 0.4671 0.3186 0.052 Uiso 1 1 calc R
C17 C 0.4446(14) 0.5983(7) 0.3405(7) 0.045(3) Uani 1 1 d .
H17 H 0.5430 0.6079 0.3328 0.054 Uiso 1 1 calc R
C18 C 0.375(2) 0.7519(7) 0.3834(9) 0.076(6) Uani 1 1 d .
H18A H 0.3086 0.7908 0.3575 0.091 Uiso 1 1 calc R
H18B H 0.4729 0.7674 0.3684 0.091 Uiso 1 1 calc R
N1 N 0.2907(11) 0.5610(6) 0.6306(6) 0.035(3) Uani 1 1 d .
N2 N 0.1992(12) 0.4425(6) 0.5827(6) 0.041(3) Uani 1 1 d .
N3 N 0.2313(11) 0.5361(6) 0.3461(5) 0.038(3) Uani 1 1 d .
N17 N 0.3458(14) 0.6602(6) 0.3625(6) 0.047(3) Uani 1 1 d .

loop_
_atom_site_aniso_label
_atom_site_aniso_U_11
_atom_site_aniso_U_22
_atom_site_aniso_U_33
_atom_site_aniso_U_23
_atom_site_aniso_U_13
_atom_site_aniso_U_12
Ag1 0.0467(6) 0.0466(6) 0.0464(7) 0.0016(5) 0.0022(6) 0.0025(5)
Ag2 0.0456(6) 0.0494(6) 0.0491(8) 0.0056(6) 0.0030(6) 0.0006(5)
I1 0.0374(4) 0.0307(3) 0.0384(5) 0.0103(4) -0.0018(4) 0.0017(4)
I2 0.0354(5) 0.0456(4) 0.0371(6) 0.0010(4) 0.0018(5) 0.0113(4)
I3 0.0469(4) 0.0406(4) 0.0263(5) -0.0023(4) 0.0060(5) 0.0008(3)
I4 0.0325(4) 0.0305(4) 0.0313(5) 0.0002(4) 0.0013(4) -0.0035(3)
C1 0.076(9) 0.025(6) 0.040(10) -0.003(6) 0.002(8) 0.007(6)
C2 0.070(9) 0.031(7) 0.020(7) 0.001(6) 0.007(7) -0.004(6)
C3 0.058(7) 0.027(6) 0.044(9) 0.001(7) 0.015(9) 0.004(5)
C4 0.058(8) 0.022(6) 0.038(9) -0.007(6) 0.004(8) 0.001(6)
C5 0.050(8) 0.040(7) 0.040(9) -0.004(7) 0.004(7) -0.001(6)
C6 0.045(7) 0.032(6) 0.023(7) 0.000(6) -0.002(7) -0.008(6)
C7 0.066(10) 0.045(7) 0.031(9) 0.001(7) -0.014(8) -0.007(7)
C8 0.072(10) 0.036(7) 0.052(11) -0.008(7) 0.028(9) 0.011(7)
C9 0.051(9) 0.042(7) 0.052(10) 0.002(7) 0.033(8) -0.004(7)
C10 0.048(8) 0.035(7) 0.036(8) 0.001(6) 0.013(7) 0.015(6)
C11 0.088(11) 0.028(6) 0.035(9) -0.009(6) 0.010(9) -0.018(7)
C12 0.064(10) 0.041(7) 0.037(9) -0.017(7) 0.010(8) 0.005(7)
C13 0.034(8) 0.081(10) 0.055(12) -0.002(8) -0.005(8) -0.008(8)
C14 0.065(10) 0.084(10) 0.036(10) -0.001(9) -0.012(8) -0.018(9)
C15 0.062(10) 0.055(9) 0.033(9) 0.010(7) 0.006(8) 0.035(8)
C16 0.044(7) 0.037(7) 0.048(10) -0.006(7) 0.013(7) -0.002(6)
C17 0.052(8) 0.037(6) 0.045(10) 0.003(7) 0.011(8) -0.003(7)
C18 0.149(16) 0.024(7) 0.054(12) 0.002(7) 0.022(12) -0.007(8)
N1 0.053(7) 0.025(5) 0.026(7) 0.002(5) -0.006(6) 0.004(5)
N2 0.067(8) 0.024(5) 0.034(7) 0.004(5) 0.012(6) 0.000(6)
N3 0.046(7) 0.040(6) 0.027(7) 0.004(5) -0.002(6) 0.005(5)
N17 0.089(9) 0.031(6) 0.021(7) 0.003(5) 0.014(7) 0.016(6)

loop_
_atom_type_symbol
_atom_type_description
_atom_type_scat_dispersion_real
_atom_type_scat_dispersion_imag
_atom_type_scat_source
C C 0.0033 0.0016 'International Tables Vol C Tables 4.2.6.8 and 6.1.1.4'
H H 0.0000 0.0000 'International Tables Vol C Tables 4.2.6.8 and 6.1.1.4'
Ag Ag -0.8971 1.1015 'International Tables Vol C Tables 4.2.6.8 and 6.1.1.4'
I I -0.4742 1.8119 'International Tables Vol C Tables 4.2.6.8 and 6.1.1.4'
N N 0.0061 0.0033 'International Tables Vol C Tables 4.2.6.8 and 6.1.1.4'

loop_
_geom_angle_atom_site_label_1
_geom_angle_atom_site_label_2
_geom_angle_atom_site_label_3
_geom_angle
_geom_angle_site_symmetry_1
_geom_angle_site_symmetry_3
I2 Ag1 I1 100.12(4) . .
I2 Ag1 I3 120.54(4) . .
I2 Ag1 I4 106.87(4) . .
I3 Ag1 I1 116.71(4) . .
I3 Ag1 I4 104.88(4) . .
I4 Ag1 I1 106.82(4) . .
I2 Ag2 I1 107.16(4) 1_455 4_645
I2 Ag2 I3 109.71(4) 1_455 3_456
I2 Ag2 I4 108.90(4) 1_455 .
I3 Ag2 I1 108.45(4) 3_456 4_645
I3 Ag2 I4 119.16(4) 3_456 .
I4 Ag2 I1 102.69(4) . 4_645
Ag1 I1 Ag2 168.00(4) . 4_655
Ag2 I2 Ag1 142.33(5) 1_655 .
Ag2 I3 Ag1 147.39(4) 3_556 .
Ag2 I4 Ag1 147.32(4) . .
C2 C1 H1 119.2 . .
C6 C1 H1 119.2 . .
C6 C1 C2 121.5(11) . .
C1 C2 C18 121.7(11) . .
C3 C2 C1 119.7(12) . .
C3 C2 C18 118.6(11) . .
C2 C3 H3 120.6 . .
C4 C3 C2 118.8(12) . .
C4 C3 H3 120.6 . .
C3 C4 H4 119.5 . .
C3 C4 C5 121.0(11) . .
C5 C4 H4 119.5 . .
C4 C5 H5 119.9 . .
C6 C5 C4 120.2(12) . .
C6 C5 H5 119.9 . .
C1 C6 C7 120.5(11) . .
C5 C6 C1 118.8(11) . .
C5 C6 C7 120.7(12) . .
C6 C7 H7A 109.2 . .
C6 C7 H7B 109.2 . .
H7A C7 H7B 107.9 . .
N1 C7 C6 112.2(10) . .
N1 C7 H7A 109.2 . .
N1 C7 H7B 109.2 . .
C9 C8 H8 126.4 . .
C9 C8 N1 107.2(11) . .
N1 C8 H8 126.4 . .
C8 C9 H9 126.3 . .
C8 C9 N2 107.3(12) . .
N2 C9 H9 126.3 . .
N1 C10 H10 126.2 . .
N1 C10 N2 107.6(11) . .
N2 C10 H10 126.2 . .
H11A C11 H11B 108.0 . .
C12 C11 H11A 109.4 . .
C12 C11 H11B 109.4 . .
N2 C11 H11A 109.4 . .
N2 C11 H11B 109.4 . .
N2 C11 C12 111.0(10) . .
C11 C12 H12A 108.5 . .
C11 C12 H12B 108.5 . .
H12A C12 H12B 107.5 . .
C13 C12 C11 115.3(13) . .
C13 C12 H12A 108.5 . .
C13 C12 H12B 108.5 . .
C12 C13 H13A 108.8 . .
C12 C13 H13B 108.8 . .
H13A C13 H13B 107.7 . .
C14 C13 C12 113.9(12) . .
C14 C13 H13A 108.8 . .
C14 C13 H13B 108.8 . .
C13 C14 H14A 109.4 . .
C13 C14 H14B 109.4 . .
H14A C14 H14B 108.0 . .
N3 C14 C13 111.3(11) . .
N3 C14 H14A 109.4 . .
N3 C14 H14B 109.4 . .
N3 C15 H15 125.1 . .
N3 C15 N17 109.9(11) . .
N17 C15 H15 125.1 . .
C17 C16 H16 126.3 . .
C17 C16 N3 107.5(11) . .
N3 C16 H16 126.3 . .
C16 C17 H17 126.1 . .
C16 C17 N17 107.9(12) . .
N17 C17 H17 126.1 . .
C2 C18 H18A 109.2 . .
C2 C18 H18B 109.2 . .
H18A C18 H18B 107.9 . .
N17 C18 C2 112.0(11) . .
N17 C18 H18A 109.2 . .
N17 C18 H18B 109.2 . .
C8 N1 C7 125.0(11) . .
C10 N1 C7 125.7(11) . .
C10 N1 C8 108.8(11) . .
C9 N2 C11 127.2(12) . .
C10 N2 C9 109.0(10) . .
C10 N2 C11 123.7(11) . .
C15 N3 C14 124.3(12) . .
C15 N3 C16 107.6(11) . .
C16 N3 C14 128.0(10) . .
C15 N17 C17 107.2(10) . .
C15 N17 C18 125.9(12) . .
C17 N17 C18 126.9(13) . .

loop_
_geom_bond_atom_site_label_1
_geom_bond_atom_site_label_2
_geom_bond_distance
_geom_bond_site_symmetry_2
Ag1 I1 2.9205(12) .
Ag1 I2 2.8723(12) .
Ag1 I3 2.8868(15) .
Ag1 I4 2.9071(13) .
Ag2 I1 2.9559(13) 4_645
Ag2 I2 2.8479(14) 1_455
Ag2 I3 2.8637(15) 3_456
Ag2 I4 2.8719(12) .
I1 Ag2 2.9558(13) 4_655
I2 Ag2 2.8478(14) 1_655
I3 Ag2 2.8637(15) 3_556
C1 H1 0.9300 .
C1 C2 1.390(15) .
C1 C6 1.378(17) .
C2 C3 1.383(14) .
C2 C18 1.527(18) .
C3 H3 0.9300 .
C3 C4 1.378(17) .
C4 H4 0.9300 .
C4 C5 1.398(15) .
C5 H5 0.9300 .
C5 C6 1.369(15) .
C6 C7 1.514(15) .
C7 H7A 0.9700 .
C7 H7B 0.9700 .
C7 N1 1.476(13) .
C8 H8 0.9300 .
C8 C9 1.350(17) .
C8 N1 1.360(15) .
C9 H9 0.9300 .
C9 N2 1.351(14) .
C10 H10 0.9300 .
C10 N1 1.331(13) .
C10 N2 1.341(15) .
C11 H11A 0.9700 .
C11 H11B 0.9700 .
C11 C12 1.516(15) .
C11 N2 1.472(14) .
C12 H12A 0.9700 .
C12 H12B 0.9700 .
C12 C13 1.515(17) .
C13 H13A 0.9700 .
C13 H13B 0.9700 .
C13 C14 1.490(18) .
C14 H14A 0.9700 .
C14 H14B 0.9700 .
C14 N3 1.477(15) .
C15 H15 0.9300 .
C15 N3 1.320(14) .
C15 N17 1.329(16) .
C16 H16 0.9300 .
C16 C17 1.339(15) .
C16 N3 1.366(14) .
C17 H17 0.9300 .
C17 N17 1.363(14) .
C18 H18A 0.9700 .
C18 H18B 0.9700 .
C18 N17 1.457(14) .

loop_
_geom_torsion_atom_site_label_1
_geom_torsion_atom_site_label_2
_geom_torsion_atom_site_label_3
_geom_torsion_atom_site_label_4
_geom_torsion
C1 C2 C3 C4 0.3(19)
C1 C2 C18 N17 30(2)
C1 C6 C7 N1 -59.2(16)
C2 C1 C6 C5 -3.2(19)
C2 C1 C6 C7 175.8(12)
C2 C3 C4 C5 -2.9(19)
C2 C18 N17 C15 69.1(19)
C2 C18 N17 C17 -107.5(16)
C3 C2 C18 N17 -151.3(13)
C3 C4 C5 C6 2.6(19)
C4 C5 C6 C1 0.5(19)
C4 C5 C6 C7 -178.5(12)
C5 C6 C7 N1 119.8(13)
C6 C1 C2 C3 2.8(19)
C6 C1 C2 C18 -178.2(13)
C6 C7 N1 C8 -77.2(17)
C6 C7 N1 C10 93.9(14)
C8 C9 N2 C10 0.3(15)
C8 C9 N2 C11 -176.0(12)
C9 C8 N1 C7 174.4(11)
C9 C8 N1 C10 2.0(16)
C11 C12 C13 C14 170.3(12)
C12 C11 N2 C9 108.2(16)
C12 C11 N2 C10 -67.6(18)
C12 C13 C14 N3 -69.6(15)
C13 C14 N3 C15 -78.6(16)
C13 C14 N3 C16 95.8(16)
C16 C17 N17 C15 -1.8(16)
C16 C17 N17 C18 175.3(13)
C17 C16 N3 C14 -176.7(12)
C17 C16 N3 C15 -1.5(15)
C18 C2 C3 C4 -178.7(12)
N1 C8 C9 N2 -1.4(16)
N1 C10 N2 C9 0.9(14)
N1 C10 N2 C11 177.4(10)
N2 C10 N1 C7 -174.1(10)
N2 C10 N1 C8 -1.8(14)
N2 C11 C12 C13 -63.6(17)
N3 C15 N17 C17 0.9(16)
N3 C15 N17 C18 -176.3(12)
N3 C16 C17 N17 2.1(15)
N17 C15 N3 C14 175.7(11)
N17 C15 N3 C16 0.4(15)

loop_
_twin_individual_id
_twin_individual_mass_fraction_refined
1 0.51(6)
2 0.49(6)
